data_7028470
loop_
_publ_author_name
'Kocsor, T.-G.'
'Nemes, G.'
'Saffon, N.'
'Mallet-Ladeira, S'
'Madec, D.'
'Castel, A.'
'Escudi\'e, J'

_publ_section_title
;
 N-heterocyclic carbene stabilized phosphaalkenyl(chloro)stannylene.
;
_journal_issue 7
_journal_name_full 'Dalton transactions (Cambridge, England : 2003)'
_journal_page_first 2718
_journal_page_last 2721
_journal_paper_doi 10.1039/c3dt53333f
_journal_volume 43
_journal_year 2014
_chemical_formula_sum 'C33 H58 Cl N2 P Si Sn'
_chemical_formula_weight 696.01
_chemical_name_systematic
; 
 ? 
;
_space_group_IT_number 2
_symmetry_cell_setting triclinic
_symmetry_space_group_name_Hall '-P 1'
_symmetry_space_group_name_H-M 'P -1'
_atom_sites_solution_hydrogens geom
_atom_sites_solution_primary direct
_atom_sites_solution_secondary difmap
_audit_creation_method SHELXL-97
_cell_angle_alpha 99.241(4)
_cell_angle_beta 105.189(4)
_cell_angle_gamma 103.438(4)
_cell_formula_units_Z 4
_cell_length_a 13.9436(13)
_cell_length_b 15.6575(14)
_cell_length_c 19.2277(18)
_cell_measurement_reflns_used 9941
_cell_measurement_temperature 193(2)
_cell_measurement_theta_max 25.48
_cell_measurement_theta_min 2.74
_cell_volume 3829.0(6)
_computing_cell_refinement 'Bruker SAINT'
_computing_data_collection 'Bruker APEX2'
_computing_data_reduction 'Bruker SAINT'
_computing_molecular_graphics 'Bruker SHELXTL'
_computing_publication_material 'Bruker SHELXTL'
_computing_structure_refinement 'SHELXL-97 (Sheldrick, 1997)'
_computing_structure_solution 'SHELXS-97 (Sheldrick, 1990)'
_diffrn_ambient_temperature 193(2)
_diffrn_measured_fraction_theta_full 0.984
_diffrn_measured_fraction_theta_max 0.984
_diffrn_measurement_device_type 'Bruker kappa APEX-II CCD Quazar'
_diffrn_measurement_method 'phi and omega scans'
_diffrn_radiation_monochromator 'multilayer optics'
_diffrn_radiation_source micro-focus
_diffrn_radiation_type MoK\a
_diffrn_radiation_wavelength 0.71073
_diffrn_reflns_av_R_equivalents 0.0411
_diffrn_reflns_av_sigmaI/netI 0.0335
_diffrn_reflns_limit_h_max 16
_diffrn_reflns_limit_h_min -16
_diffrn_reflns_limit_k_max 18
_diffrn_reflns_limit_k_min -18
_diffrn_reflns_limit_l_max 22
_diffrn_reflns_limit_l_min -22
_diffrn_reflns_number 79615
_diffrn_reflns_theta_full 24.40
_diffrn_reflns_theta_max 24.40
_diffrn_reflns_theta_min 5.14
_diffrn_standards_number 0
_exptl_absorpt_coefficient_mu 0.832
_exptl_absorpt_correction_T_max 0.9068
_exptl_absorpt_correction_T_min 0.8784
_exptl_absorpt_correction_type multi-scan
_exptl_absorpt_process_details 'SADABS (Bruker-AXS)'
_exptl_crystal_colour yellow
_exptl_crystal_density_diffrn 1.207
_exptl_crystal_density_method 'not measured'
_exptl_crystal_description block
_exptl_crystal_F_000 1464
_exptl_crystal_size_max 0.16
_exptl_crystal_size_mid 0.14
_exptl_crystal_size_min 0.12
_refine_diff_density_max 2.638
_refine_diff_density_min -2.258
_refine_diff_density_rms 0.095
_refine_ls_extinction_method none
_refine_ls_goodness_of_fit_ref 1.053
_refine_ls_hydrogen_treatment constr
_refine_ls_matrix_type full
_refine_ls_number_parameters 834
_refine_ls_number_reflns 12408
_refine_ls_number_restraints 255
_refine_ls_restrained_S_all 1.214
_refine_ls_R_factor_all 0.0914
_refine_ls_R_factor_gt 0.0706
_refine_ls_shift/su_max 0.001
_refine_ls_shift/su_mean 0.000
_refine_ls_structure_factor_coef Fsqd
_refine_ls_weighting_details 'calc w=1/[\s^2^(Fo^2^)+(0.0549P)^2^+21.4322P] where P=(Fo^2^+2Fc^2^)/3'
_refine_ls_weighting_scheme calc
_refine_ls_wR_factor_gt 0.1632
_refine_ls_wR_factor_ref 0.1749
_reflns_number_gt 9652
_reflns_number_total 12408
_reflns_threshold_expression >2sigma(I)
_cod_data_source_file c3dt53333f.txt
_cod_data_source_block 2
_cod_depositor_comments
;
The following automatic conversions were performed:

'_symmetry_cell_setting' value 'Triclinic' changed to 'triclinic'
according to
/usr/data/users/saulius/automatic-downloads/current/RSC/lib/dictionaries/cif_core.dic
dictionary named 'cif_core.dic' version 2.4.2 from 2011-04-26.

Automatic conversion script
Id: cif_fix_values 2281 2013-09-26 08:29:07Z andrius 
;
_cod_original_sg_symbol_H-M P-1
_cod_database_code 7028470

loop_
_symmetry_equiv_pos_as_xyz
'x, y, z'
'-x, -y, -z'

loop_
_atom_site_label
_atom_site_type_symbol
_atom_site_fract_x
_atom_site_fract_y
_atom_site_fract_z
_atom_site_U_iso_or_equiv
_atom_site_adp_type
_atom_site_occupancy
_atom_site_symmetry_multiplicity
_atom_site_calc_flag
_atom_site_refinement_flags
_atom_site_disorder_assembly
_atom_site_disorder_group
C2 C 0.3831(5) -0.0051(5) 0.8464(4) 0.0422(17) Uani 1 1 d . A .
Sn1 Sn 0.23265(5) -0.10917(4) 0.83821(4) 0.0689(2) Uani 1 1 d U . .
Cl1 Cl 0.2559(2) -0.0752(2) 0.97046(17) 0.0962(9) Uani 1 1 d U . .
P1 P 0.14321(14) -0.01049(13) 0.72122(11) 0.0404(4) Uani 1 1 d . . .
Si1 Si 0.01071(17) -0.03774(15) 0.83811(11) 0.0459(5) Uani 1 1 d . . .
N1 N 0.4491(6) -0.0265(5) 0.8116(3) 0.0577(19) Uani 1 1 d D . .
C7 C 0.4246(17) -0.1088(11) 0.7514(7) 0.081(5) Uani 0.73(4) 1 d PDU A 1
H7 H 0.3533 -0.1462 0.7461 0.097 Uiso 0.73(4) 1 calc PR A 1
C8 C 0.420(2) -0.083(2) 0.6781(8) 0.107(6) Uani 0.73(4) 1 d PDU A 1
H8A H 0.3750 -0.0433 0.6702 0.160 Uiso 0.73(4) 1 calc PR A 1
H8B H 0.3909 -0.1379 0.6378 0.160 Uiso 0.73(4) 1 calc PR A 1
H8C H 0.4895 -0.0518 0.6789 0.160 Uiso 0.73(4) 1 calc PR A 1
C9 C 0.497(2) -0.1659(17) 0.7722(11) 0.112(7) Uani 0.73(4) 1 d PDU A 1
H9A H 0.5676 -0.1327 0.7760 0.168 Uiso 0.73(4) 1 calc PR A 1
H9B H 0.4739 -0.2223 0.7339 0.168 Uiso 0.73(4) 1 calc PR A 1
H9C H 0.4956 -0.1797 0.8199 0.168 Uiso 0.73(4) 1 calc PR A 1
C7' C 0.394(4) -0.1176(18) 0.761(2) 0.089(8) Uani 0.27(4) 1 d PDU A 2
H7' H 0.3236 -0.1320 0.7671 0.107 Uiso 0.27(4) 1 calc PR A 2
C8' C 0.373(6) -0.117(4) 0.6797(18) 0.101(9) Uani 0.27(4) 1 d PDU A 2
H8'1 H 0.3402 -0.0694 0.6692 0.151 Uiso 0.27(4) 1 calc PR A 2
H8'2 H 0.3266 -0.1756 0.6492 0.151 Uiso 0.27(4) 1 calc PR A 2
H8'3 H 0.4385 -0.1051 0.6681 0.151 Uiso 0.27(4) 1 calc PR A 2
C9' C 0.435(6) -0.194(3) 0.782(3) 0.098(9) Uani 0.27(4) 1 d PDU A 2
H9'1 H 0.4941 -0.1962 0.7637 0.147 Uiso 0.27(4) 1 calc PR A 2
H9'2 H 0.3802 -0.2516 0.7601 0.147 Uiso 0.27(4) 1 calc PR A 2
H9'3 H 0.4579 -0.1847 0.8362 0.147 Uiso 0.27(4) 1 calc PR A 2
N2 N 0.4334(4) 0.0766(4) 0.8913(3) 0.0436(15) Uani 1 1 d . . .
C1 C 0.1198(5) -0.0329(5) 0.7971(4) 0.0396(16) Uani 1 1 d . . .
C3 C 0.5428(7) 0.0448(8) 0.8368(5) 0.068(3) Uani 1 1 d . A .
C4 C 0.5310(6) 0.1073(6) 0.8854(5) 0.059(2) Uani 1 1 d . A .
C5 C 0.6385(10) 0.0474(13) 0.8117(8) 0.131(6) Uani 1 1 d . . .
H5A H 0.6965 0.0987 0.8439 0.197 Uiso 1 1 calc R A .
H5B H 0.6233 0.0538 0.7604 0.197 Uiso 1 1 calc R . .
H5C H 0.6571 -0.0089 0.8146 0.197 Uiso 1 1 calc R . .
C6 C 0.6082(8) 0.1959(8) 0.9280(7) 0.100(4) Uani 1 1 d . . .
H6A H 0.6733 0.2002 0.9165 0.150 Uiso 1 1 calc R A .
H6B H 0.6209 0.2003 0.9813 0.150 Uiso 1 1 calc R . .
H6C H 0.5809 0.2452 0.9143 0.150 Uiso 1 1 calc R . .
C10 C 0.3844(7) 0.1250(6) 0.9382(5) 0.057(2) Uani 1 1 d . A .
H10 H 0.3121 0.0858 0.9278 0.069 Uiso 1 1 calc R . .
C11 C 0.4408(10) 0.1376(8) 1.0207(5) 0.090(3) Uani 1 1 d . . .
H11A H 0.4441 0.0788 1.0309 0.135 Uiso 1 1 calc R A .
H11B H 0.4031 0.1642 1.0504 0.135 Uiso 1 1 calc R . .
H11C H 0.5114 0.1779 1.0334 0.135 Uiso 1 1 calc R . .
C12 C 0.3760(9) 0.2131(6) 0.9169(6) 0.083(3) Uani 1 1 d . . .
H12A H 0.4456 0.2555 0.9309 0.125 Uiso 1 1 calc R A .
H12B H 0.3340 0.2393 0.9429 0.125 Uiso 1 1 calc R . .
H12C H 0.3431 0.2012 0.8632 0.125 Uiso 1 1 calc R . .
C13 C 0.0267(5) 0.0098(5) 0.6603(3) 0.0335(15) Uani 1 1 d . . .
C14 C 0.0115(5) 0.0971(5) 0.6671(4) 0.0396(16) Uani 1 1 d . . .
C15 C -0.0874(6) 0.1029(6) 0.6332(4) 0.0483(19) Uani 1 1 d . . .
H15 H -0.0994 0.1605 0.6400 0.058 Uiso 1 1 calc R . .
C16 C -0.1695(6) 0.0282(6) 0.5898(4) 0.0490(19) Uani 1 1 d . B .
C17 C -0.1481(5) -0.0524(5) 0.5763(4) 0.0427(17) Uani 1 1 d . . .
H17 H -0.2016 -0.1029 0.5431 0.051 Uiso 1 1 calc R . .
C18 C -0.0523(5) -0.0645(5) 0.6087(4) 0.0365(15) Uani 1 1 d . . .
C19 C 0.0978(6) 0.1860(5) 0.7097(4) 0.0469(18) Uani 1 1 d . . .
C20 C 0.1092(7) 0.2035(6) 0.7930(5) 0.062(2) Uani 1 1 d . . .
H20A H 0.1651 0.2592 0.8196 0.093 Uiso 1 1 calc R . .
H20B H 0.1257 0.1527 0.8123 0.093 Uiso 1 1 calc R . .
H20C H 0.0439 0.2099 0.8002 0.093 Uiso 1 1 calc R . .
C21 C 0.2019(6) 0.1849(6) 0.6978(5) 0.058(2) Uani 1 1 d . . .
H21A H 0.2512 0.2454 0.7184 0.087 Uiso 1 1 calc R . .
H21B H 0.1920 0.1668 0.6446 0.087 Uiso 1 1 calc R . .
H21C H 0.2292 0.1417 0.7228 0.087 Uiso 1 1 calc R . .
C22 C 0.0711(8) 0.2671(6) 0.6818(6) 0.074(3) Uani 1 1 d . . .
H22A H 0.0133 0.2792 0.6977 0.111 Uiso 1 1 calc R . .
H22B H 0.0512 0.2532 0.6276 0.111 Uiso 1 1 calc R . .
H22C H 0.1318 0.3204 0.7025 0.111 Uiso 1 1 calc R . .
C23 C -0.2798(7) 0.0380(8) 0.5589(6) 0.073(2) Uani 1 1 d DU . .
C24 C -0.3204(14) 0.0536(19) 0.6263(10) 0.089(5) Uani 0.63(2) 1 d PDU B 1
H24A H -0.2773 0.1110 0.6609 0.134 Uiso 0.63(2) 1 calc PR B 1
H24B H -0.3172 0.0041 0.6514 0.134 Uiso 0.63(2) 1 calc PR B 1
H24C H -0.3924 0.0554 0.6091 0.134 Uiso 0.63(2) 1 calc PR B 1
C25 C -0.2761(18) 0.1221(12) 0.5286(12) 0.076(5) Uani 0.63(2) 1 d PDU B 1
H25A H -0.3466 0.1269 0.5099 0.114 Uiso 0.63(2) 1 calc PR B 1
H25B H -0.2456 0.1180 0.4881 0.114 Uiso 0.63(2) 1 calc PR B 1
H25C H -0.2336 0.1756 0.5682 0.114 Uiso 0.63(2) 1 calc PR B 1
C26 C -0.3539(15) -0.0451(14) 0.4970(13) 0.103(6) Uani 0.63(2) 1 d PDU B 1
H26A H -0.4156 -0.0698 0.5109 0.155 Uiso 0.63(2) 1 calc PR B 1
H26B H -0.3181 -0.0914 0.4907 0.155 Uiso 0.63(2) 1 calc PR B 1
H26C H -0.3748 -0.0266 0.4503 0.155 Uiso 0.63(2) 1 calc PR B 1
C24' C -0.353(2) -0.017(3) 0.593(2) 0.095(7) Uani 0.37(2) 1 d PDU B 2
H24D H -0.3206 -0.0032 0.6468 0.143 Uiso 0.37(2) 1 calc PR B 2
H24E H -0.3657 -0.0815 0.5722 0.143 Uiso 0.37(2) 1 calc PR B 2
H24F H -0.4184 -0.0016 0.5815 0.143 Uiso 0.37(2) 1 calc PR B 2
C25' C -0.282(3) 0.1317(15) 0.559(2) 0.089(7) Uani 0.37(2) 1 d PDU B 2
H25D H -0.2115 0.1706 0.5698 0.134 Uiso 0.37(2) 1 calc PR B 2
H25E H -0.3121 0.1529 0.5968 0.134 Uiso 0.37(2) 1 calc PR B 2
H25F H -0.3248 0.1337 0.5101 0.134 Uiso 0.37(2) 1 calc PR B 2
C26' C -0.318(2) -0.017(2) 0.4733(12) 0.078(6) Uani 0.37(2) 1 d PDU B 2
H26D H -0.3859 -0.0123 0.4479 0.116 Uiso 0.37(2) 1 calc PR B 2
H26E H -0.3218 -0.0812 0.4713 0.116 Uiso 0.37(2) 1 calc PR B 2
H26F H -0.2676 0.0075 0.4489 0.116 Uiso 0.37(2) 1 calc PR B 2
C27 C -0.0373(6) -0.1587(5) 0.5830(4) 0.0457(18) Uani 1 1 d . . .
C28 C -0.1297(8) -0.2190(7) 0.5143(5) 0.076(3) Uani 1 1 d . . .
H28A H -0.1383 -0.1870 0.4743 0.114 Uiso 1 1 calc R . .
H28B H -0.1935 -0.2320 0.5282 0.114 Uiso 1 1 calc R . .
H28C H -0.1154 -0.2757 0.4974 0.114 Uiso 1 1 calc R . .
C29 C -0.0310(7) -0.2138(6) 0.6418(5) 0.059(2) Uani 1 1 d . . .
H29A H -0.0335 -0.2755 0.6197 0.089 Uiso 1 1 calc R . .
H29B H -0.0896 -0.2154 0.6612 0.089 Uiso 1 1 calc R . .
H29C H 0.0342 -0.1858 0.6824 0.089 Uiso 1 1 calc R . .
C30 C 0.0593(7) -0.1461(6) 0.5575(5) 0.067(3) Uani 1 1 d . . .
H30A H 0.1209 -0.1122 0.5996 0.100 Uiso 1 1 calc R . .
H30B H 0.0524 -0.1125 0.5185 0.100 Uiso 1 1 calc R . .
H30C H 0.0663 -0.2053 0.5381 0.100 Uiso 1 1 calc R . .
C31 C -0.1109(7) -0.0229(7) 0.7785(5) 0.067(3) Uani 1 1 d . . .
H31A H -0.1337 -0.0654 0.7300 0.101 Uiso 1 1 calc R . .
H31B H -0.0975 0.0391 0.7720 0.101 Uiso 1 1 calc R . .
H31C H -0.1652 -0.0346 0.8023 0.101 Uiso 1 1 calc R . .
C32 C -0.0269(6) -0.1512(6) 0.8590(5) 0.055(2) Uani 1 1 d . . .
H32A H -0.0836 -0.1548 0.8806 0.083 Uiso 1 1 calc R . .
H32B H 0.0330 -0.1598 0.8943 0.083 Uiso 1 1 calc R . .
H32C H -0.0497 -0.1983 0.8131 0.083 Uiso 1 1 calc R . .
C33 C 0.0587(10) 0.0512(7) 0.9262(5) 0.086(3) Uani 1 1 d . . .
H33A H 0.0000 0.0576 0.9436 0.129 Uiso 1 1 calc R . .
H33B H 0.0931 0.1088 0.9176 0.129 Uiso 1 1 calc R . .
H33C H 0.1082 0.0339 0.9639 0.129 Uiso 1 1 calc R . .
Sn2 Sn 0.7278(3) 0.4030(2) 0.84744(18) 0.0435(6) Uani 0.816(6) 1 d PDU C 1
Cl2 Cl 0.8037(2) 0.29916(17) 0.78070(17) 0.0721(11) Uani 0.816(6) 1 d PDU C 1
Sn2' Sn 0.7360(13) 0.3930(11) 0.8296(7) 0.038(2) Uani 0.184(6) 1 d PDU C 2
Cl2' Cl 0.6671(10) 0.4044(8) 0.9365(6) 0.069(5) Uani 0.184(6) 1 d PDU C 2
P2 P 0.63212(13) 0.54713(12) 0.78412(10) 0.0384(4) Uani 1 1 d . C .
Si2 Si 0.53113(16) 0.34165(14) 0.67749(12) 0.0454(5) Uani 1 1 d . C .
N3 N 0.9344(5) 0.5504(4) 0.8355(3) 0.0421(14) Uani 1 1 d . C .
N4 N 0.9071(4) 0.5869(4) 0.9392(3) 0.0348(13) Uani 1 1 d . C .
C34 C 0.6213(5) 0.4389(5) 0.7541(4) 0.0359(15) Uani 1 1 d . . .
C35 C 0.8653(5) 0.5286(4) 0.8721(4) 0.0337(15) Uani 1 1 d . . .
C36 C 1.0206(5) 0.6217(5) 0.8821(5) 0.051(2) Uani 1 1 d . . .
C37 C 1.0025(5) 0.6447(5) 0.9452(5) 0.0453(18) Uani 1 1 d . C .
C38 C 1.1166(8) 0.6594(7) 0.8612(8) 0.093(4) Uani 1 1 d . C .
H38A H 1.1689 0.7038 0.9041 0.140 Uiso 1 1 calc R . .
H38B H 1.0985 0.6886 0.8202 0.140 Uiso 1 1 calc R . .
H38C H 1.1445 0.6101 0.8459 0.140 Uiso 1 1 calc R . .
C39 C 1.0712(7) 0.7183(6) 1.0137(6) 0.072(3) Uani 1 1 d . . .
H39A H 1.1312 0.7533 1.0028 0.108 Uiso 1 1 calc R C .
H39B H 1.0951 0.6906 1.0547 0.108 Uiso 1 1 calc R . .
H39C H 1.0314 0.7584 1.0277 0.108 Uiso 1 1 calc R . .
C40 C 0.9127(7) 0.5098(6) 0.7565(5) 0.056(2) Uani 1 1 d . . .
H40 H 0.8424 0.4648 0.7394 0.068 Uiso 1 1 calc R C .
C41 C 0.9065(8) 0.5800(7) 0.7105(6) 0.073(3) Uani 1 1 d . C .
H41A H 0.8594 0.6135 0.7224 0.110 Uiso 1 1 calc R . .
H41B H 0.8804 0.5497 0.6576 0.110 Uiso 1 1 calc R . .
H41C H 0.9758 0.6220 0.7218 0.110 Uiso 1 1 calc R . .
C42 C 0.9889(9) 0.4578(8) 0.7427(6) 0.086(3) Uani 1 1 d U C .
H42A H 0.9880 0.4112 0.7711 0.129 Uiso 1 1 calc R . .
H42B H 1.0590 0.4996 0.7583 0.129 Uiso 1 1 calc R . .
H42C H 0.9685 0.4293 0.6897 0.129 Uiso 1 1 calc R . .
C43 C 0.8501(6) 0.5919(5) 0.9941(4) 0.0483(19) Uani 1 1 d . . .
H43 H 0.7847 0.5407 0.9728 0.058 Uiso 1 1 calc R C .
C44 C 0.9078(8) 0.5747(7) 1.0666(5) 0.072(3) Uani 1 1 d . C .
H44A H 0.9286 0.5195 1.0565 0.109 Uiso 1 1 calc R . .
H44B H 0.8624 0.5675 1.0978 0.109 Uiso 1 1 calc R . .
H44C H 0.9696 0.6260 1.0924 0.109 Uiso 1 1 calc R . .
C45 C 0.8168(8) 0.6762(7) 1.0018(5) 0.077(3) Uani 1 1 d . C .
H45A H 0.8779 0.7285 1.0264 0.116 Uiso 1 1 calc R . .
H45B H 0.7693 0.6725 1.0315 0.116 Uiso 1 1 calc R . .
H45C H 0.7815 0.6828 0.9526 0.116 Uiso 1 1 calc R . .
C46 C 0.5125(5) 0.5728(4) 0.7326(4) 0.0353(15) Uani 1 1 d . . .
C47 C 0.4227(5) 0.5537(5) 0.7563(4) 0.0377(16) Uani 1 1 d . C .
C48 C 0.3296(5) 0.5556(5) 0.7080(4) 0.0434(17) Uani 1 1 d . . .
H48 H 0.2688 0.5406 0.7225 0.052 Uiso 1 1 calc R C .
C49 C 0.3205(5) 0.5782(5) 0.6401(4) 0.0418(17) Uani 1 1 d . C .
C50 C 0.4109(5) 0.6074(5) 0.6227(4) 0.0415(17) Uani 1 1 d . . .
H50 H 0.4073 0.6283 0.5787 0.050 Uiso 1 1 calc R C .
C51 C 0.5070(5) 0.6071(5) 0.6675(4) 0.0401(17) Uani 1 1 d . C .
C52 C 0.4212(6) 0.5346(6) 0.8328(4) 0.0475(18) Uani 1 1 d . . .
C53 C 0.4156(8) 0.4354(6) 0.8342(5) 0.068(3) Uani 1 1 d . C .
H53A H 0.4785 0.4229 0.8271 0.102 Uiso 1 1 calc R . .
H53B H 0.3547 0.3953 0.7942 0.102 Uiso 1 1 calc R . .
H53C H 0.4101 0.4249 0.8821 0.102 Uiso 1 1 calc R . .
C54 C 0.5154(7) 0.5951(7) 0.8960(5) 0.067(2) Uani 1 1 d . C .
H54A H 0.5783 0.5823 0.8893 0.101 Uiso 1 1 calc R . .
H54B H 0.5084 0.5834 0.9433 0.101 Uiso 1 1 calc R . .
H54C H 0.5200 0.6586 0.8962 0.101 Uiso 1 1 calc R . .
C55 C 0.3269(8) 0.5526(10) 0.8517(6) 0.092(4) Uani 1 1 d . C .
H55A H 0.3321 0.5473 0.9025 0.139 Uiso 1 1 calc R . .
H55B H 0.2636 0.5083 0.8172 0.139 Uiso 1 1 calc R . .
H55C H 0.3246 0.6136 0.8474 0.139 Uiso 1 1 calc R . .
C56 C 0.2132(6) 0.5732(6) 0.5875(5) 0.058(2) Uani 1 1 d DU . .
C57 C 0.1619(10) 0.6314(12) 0.6280(8) 0.079(4) Uani 0.710(11) 1 d PDU C 1
H57A H 0.1121 0.6503 0.5919 0.118 Uiso 0.710(11) 1 calc PR C 1
H57B H 0.2151 0.6849 0.6620 0.118 Uiso 0.710(11) 1 calc PR C 1
H57C H 0.1256 0.5965 0.6562 0.118 Uiso 0.710(11) 1 calc PR C 1
C58 C 0.1476(11) 0.4740(10) 0.5666(9) 0.094(4) Uani 0.710(11) 1 d PDU C 1
H58A H 0.1877 0.4386 0.5928 0.141 Uiso 0.710(11) 1 calc PR C 1
H58B H 0.1289 0.4502 0.5130 0.141 Uiso 0.710(11) 1 calc PR C 1
H58C H 0.0843 0.4699 0.5808 0.141 Uiso 0.710(11) 1 calc PR C 1
C59 C 0.2199(10) 0.6053(13) 0.5186(7) 0.080(4) Uani 0.710(11) 1 d PDU C 1
H59A H 0.1509 0.6059 0.4896 0.121 Uiso 0.710(11) 1 calc PR C 1
H59B H 0.2453 0.5645 0.4887 0.121 Uiso 0.710(11) 1 calc PR C 1
H59C H 0.2677 0.6665 0.5327 0.121 Uiso 0.710(11) 1 calc PR C 1
C57' C 0.1257(19) 0.546(3) 0.6178(18) 0.080(6) Uani 0.290(11) 1 d PDU C 2
H57D H 0.1345 0.5929 0.6614 0.120 Uiso 0.290(11) 1 calc PR C 2
H57E H 0.1250 0.4887 0.6320 0.120 Uiso 0.290(11) 1 calc PR C 2
H57F H 0.0600 0.5392 0.5799 0.120 Uiso 0.290(11) 1 calc PR C 2
C58' C 0.199(2) 0.507(2) 0.5136(14) 0.079(6) Uani 0.290(11) 1 d PDU C 2
H58D H 0.1434 0.4519 0.5065 0.118 Uiso 0.290(11) 1 calc PR C 2
H58E H 0.2636 0.4924 0.5154 0.118 Uiso 0.290(11) 1 calc PR C 2
H58F H 0.1798 0.5359 0.4723 0.118 Uiso 0.290(11) 1 calc PR C 2
C59' C 0.218(2) 0.6655(17) 0.570(2) 0.079(6) Uani 0.290(11) 1 d PDU C 2
H59D H 0.1483 0.6651 0.5405 0.119 Uiso 0.290(11) 1 calc PR C 2
H59E H 0.2660 0.6786 0.5414 0.119 Uiso 0.290(11) 1 calc PR C 2
H59F H 0.2413 0.7122 0.6161 0.119 Uiso 0.290(11) 1 calc PR C 2
C60 C 0.6034(5) 0.6481(5) 0.6448(4) 0.0457(18) Uani 1 1 d . . .
C61 C 0.5795(7) 0.7038(7) 0.5875(6) 0.072(3) Uani 1 1 d . C .
H61A H 0.5403 0.6632 0.5388 0.108 Uiso 1 1 calc R . .
H61B H 0.6445 0.7419 0.5851 0.108 Uiso 1 1 calc R . .
H61C H 0.5381 0.7422 0.6020 0.108 Uiso 1 1 calc R . .
C62 C 0.6391(6) 0.5709(6) 0.6080(5) 0.057(2) Uani 1 1 d . C .
H62A H 0.6589 0.5350 0.6436 0.085 Uiso 1 1 calc R . .
H62B H 0.6988 0.5968 0.5924 0.085 Uiso 1 1 calc R . .
H62C H 0.5821 0.5322 0.5646 0.085 Uiso 1 1 calc R . .
C63 C 0.6929(6) 0.7125(6) 0.7111(5) 0.060(2) Uani 1 1 d . C .
H63A H 0.6671 0.7570 0.7369 0.091 Uiso 1 1 calc R . .
H63B H 0.7478 0.7438 0.6933 0.091 Uiso 1 1 calc R . .
H63C H 0.7209 0.6778 0.7453 0.091 Uiso 1 1 calc R . .
C64 C 0.4080(6) 0.3603(5) 0.6242(4) 0.053(2) Uani 1 1 d . . .
H64A H 0.3682 0.3728 0.6577 0.079 Uiso 1 1 calc R C .
H64B H 0.3670 0.3060 0.5850 0.079 Uiso 1 1 calc R . .
H64C H 0.4243 0.4117 0.6019 0.079 Uiso 1 1 calc R . .
C65 C 0.6053(7) 0.3159(7) 0.6124(5) 0.067(3) Uani 1 1 d . . .
H65A H 0.6180 0.3654 0.5876 0.100 Uiso 1 1 calc R C .
H65B H 0.5649 0.2596 0.5753 0.100 Uiso 1 1 calc R . .
H65C H 0.6717 0.3092 0.6404 0.100 Uiso 1 1 calc R . .
C66 C 0.4965(7) 0.2403(6) 0.7173(5) 0.069(3) Uani 1 1 d . . .
H66A H 0.5579 0.2195 0.7339 0.104 Uiso 1 1 calc R C .
H66B H 0.4414 0.1917 0.6792 0.104 Uiso 1 1 calc R . .
H66C H 0.4723 0.2572 0.7596 0.104 Uiso 1 1 calc R . .

loop_
_atom_site_aniso_label
_atom_site_aniso_U_11
_atom_site_aniso_U_22
_atom_site_aniso_U_33
_atom_site_aniso_U_23
_atom_site_aniso_U_13
_atom_site_aniso_U_12
C2 0.038(4) 0.047(4) 0.035(4) 0.012(3) 0.000(3) 0.012(3)
Sn1 0.0464(3) 0.0469(4) 0.1021(5) 0.0326(3) -0.0009(3) 0.0095(3)
Cl1 0.0945(12) 0.1036(12) 0.0912(12) 0.0539(10) 0.0216(9) 0.0169(9)
P1 0.0297(9) 0.0485(11) 0.0424(10) 0.0134(9) 0.0076(8) 0.0123(8)
Si1 0.0577(13) 0.0461(12) 0.0383(11) 0.0153(9) 0.0183(10) 0.0159(10)
N1 0.069(5) 0.073(5) 0.038(4) 0.011(3) 0.010(3) 0.041(4)
C7 0.110(11) 0.110(9) 0.039(5) 0.005(6) 0.027(6) 0.066(8)
C8 0.124(14) 0.154(14) 0.037(6) 0.013(8) 0.023(8) 0.038(12)
C9 0.140(16) 0.115(12) 0.082(9) -0.014(8) 0.013(11) 0.087(11)
C7' 0.121(15) 0.111(11) 0.044(9) 0.002(9) 0.018(11) 0.067(11)
C8' 0.123(17) 0.129(15) 0.047(10) 0.011(11) 0.015(13) 0.050(14)
C9' 0.129(17) 0.110(14) 0.059(12) -0.001(11) 0.014(14) 0.072(13)
N2 0.036(3) 0.045(4) 0.045(4) 0.012(3) 0.003(3) 0.013(3)
C1 0.038(4) 0.035(4) 0.039(4) 0.010(3) 0.001(3) 0.010(3)
C3 0.049(5) 0.109(8) 0.065(6) 0.046(6) 0.023(5) 0.037(6)
C4 0.040(5) 0.065(6) 0.074(6) 0.035(5) 0.011(4) 0.013(4)
C5 0.083(8) 0.228(18) 0.133(12) 0.075(12) 0.066(9) 0.078(10)
C6 0.052(6) 0.084(8) 0.131(10) 0.032(7) -0.001(6) -0.014(5)
C10 0.060(5) 0.048(5) 0.057(5) -0.004(4) 0.015(4) 0.020(4)
C11 0.115(9) 0.091(8) 0.048(6) -0.003(5) 0.015(6) 0.026(7)
C12 0.093(8) 0.050(5) 0.092(8) 0.000(5) 0.006(6) 0.034(5)
C13 0.033(3) 0.043(4) 0.027(3) 0.007(3) 0.012(3) 0.014(3)
C14 0.041(4) 0.043(4) 0.035(4) 0.014(3) 0.010(3) 0.012(3)
C15 0.051(5) 0.054(5) 0.051(5) 0.025(4) 0.015(4) 0.026(4)
C16 0.035(4) 0.072(6) 0.045(4) 0.029(4) 0.007(3) 0.022(4)
C17 0.029(4) 0.059(5) 0.033(4) 0.009(3) 0.004(3) 0.007(3)
C18 0.035(4) 0.046(4) 0.029(3) 0.008(3) 0.012(3) 0.011(3)
C19 0.057(5) 0.038(4) 0.041(4) 0.010(3) 0.012(4) 0.008(3)
C20 0.074(6) 0.050(5) 0.048(5) 0.000(4) 0.012(4) 0.008(4)
C21 0.053(5) 0.048(5) 0.061(5) 0.014(4) 0.015(4) -0.005(4)
C22 0.092(7) 0.044(5) 0.073(6) 0.013(5) 0.009(5) 0.017(5)
C23 0.038(4) 0.109(6) 0.083(6) 0.043(5) 0.013(4) 0.037(4)
C24 0.043(8) 0.146(14) 0.099(9) 0.053(8) 0.029(7) 0.039(9)
C25 0.054(8) 0.122(9) 0.080(11) 0.047(8) 0.024(9) 0.060(7)
C26 0.042(10) 0.127(10) 0.120(11) 0.021(9) -0.012(8) 0.033(8)
C24' 0.041(11) 0.151(15) 0.105(13) 0.054(12) 0.024(10) 0.031(12)
C25' 0.057(12) 0.118(10) 0.112(17) 0.036(10) 0.022(14) 0.060(10)
C26' 0.028(12) 0.112(14) 0.086(10) 0.036(10) -0.003(9) 0.023(11)
C27 0.046(4) 0.045(4) 0.039(4) 0.000(3) 0.011(3) 0.006(3)
C28 0.077(7) 0.070(6) 0.056(6) -0.018(5) 0.010(5) 0.010(5)
C29 0.064(5) 0.043(5) 0.066(6) 0.009(4) 0.019(4) 0.009(4)
C30 0.070(6) 0.064(6) 0.077(6) 0.004(5) 0.048(5) 0.021(5)
C31 0.065(6) 0.096(7) 0.079(6) 0.050(6) 0.047(5) 0.045(5)
C32 0.050(5) 0.055(5) 0.061(5) 0.025(4) 0.016(4) 0.010(4)
C33 0.142(10) 0.059(6) 0.057(6) 0.011(5) 0.049(6) 0.009(6)
Sn2 0.0386(7) 0.0346(12) 0.0439(13) 0.0131(9) -0.0022(7) 0.0002(7)
Cl2 0.0715(19) 0.0446(15) 0.081(2) 0.0014(13) -0.0106(15) 0.0295(13)
Sn2' 0.037(3) 0.026(2) 0.040(5) 0.001(3) -0.007(3) 0.0133(18)
Cl2' 0.076(9) 0.065(8) 0.044(6) 0.024(6) 0.009(5) -0.018(6)
P2 0.0275(9) 0.0370(10) 0.0415(10) 0.0022(8) -0.0008(8) 0.0098(7)
Si2 0.0395(11) 0.0401(11) 0.0411(11) -0.0008(9) -0.0045(9) 0.0085(9)
N3 0.044(3) 0.039(3) 0.054(4) 0.018(3) 0.022(3) 0.021(3)
N4 0.025(3) 0.032(3) 0.041(3) 0.005(3) 0.002(2) 0.008(2)
C34 0.028(3) 0.043(4) 0.033(4) 0.008(3) 0.006(3) 0.007(3)
C35 0.025(3) 0.039(4) 0.037(4) 0.010(3) 0.007(3) 0.013(3)
C36 0.030(4) 0.038(4) 0.094(7) 0.031(4) 0.023(4) 0.012(3)
C37 0.033(4) 0.036(4) 0.063(5) 0.016(4) 0.006(4) 0.009(3)
C38 0.057(6) 0.075(7) 0.175(12) 0.053(8) 0.065(7) 0.024(5)
C39 0.047(5) 0.046(5) 0.088(7) 0.011(5) -0.016(5) -0.008(4)
C40 0.074(6) 0.063(5) 0.057(5) 0.025(4) 0.034(4) 0.041(5)
C41 0.069(6) 0.099(8) 0.085(7) 0.055(6) 0.039(5) 0.046(6)
C42 0.115(7) 0.105(7) 0.071(6) 0.029(5) 0.043(5) 0.074(6)
C43 0.046(4) 0.052(5) 0.043(4) 0.000(4) 0.013(3) 0.014(4)
C44 0.087(7) 0.085(7) 0.058(6) 0.025(5) 0.024(5) 0.042(6)
C45 0.082(7) 0.092(7) 0.063(6) 0.003(5) 0.013(5) 0.056(6)
C46 0.028(3) 0.033(4) 0.039(4) 0.000(3) 0.003(3) 0.012(3)
C47 0.034(4) 0.042(4) 0.036(4) 0.004(3) 0.009(3) 0.015(3)
C48 0.032(4) 0.056(5) 0.046(4) 0.010(4) 0.014(3) 0.018(3)
C49 0.031(4) 0.049(4) 0.045(4) 0.005(3) 0.007(3) 0.020(3)
C50 0.036(4) 0.047(4) 0.040(4) 0.006(3) 0.007(3) 0.018(3)
C51 0.032(4) 0.043(4) 0.046(4) 0.005(3) 0.010(3) 0.018(3)
C52 0.041(4) 0.061(5) 0.041(4) 0.012(4) 0.012(3) 0.018(4)
C53 0.071(6) 0.062(6) 0.065(6) 0.020(5) 0.024(5) 0.001(5)
C54 0.072(6) 0.073(6) 0.041(5) 0.001(4) 0.010(4) 0.008(5)
C55 0.070(6) 0.179(13) 0.062(6) 0.046(7) 0.039(5) 0.068(8)
C56 0.036(4) 0.090(5) 0.053(4) 0.017(4) 0.007(3) 0.032(4)
C57 0.048(7) 0.122(9) 0.079(7) 0.027(7) 0.012(6) 0.055(7)
C58 0.049(7) 0.099(7) 0.095(9) 0.016(7) -0.023(7) 0.004(6)
C59 0.051(7) 0.128(10) 0.054(6) 0.029(7) -0.003(5) 0.029(7)
C57' 0.037(10) 0.122(13) 0.073(11) 0.018(11) 0.005(8) 0.025(10)
C58' 0.042(11) 0.113(11) 0.057(10) -0.001(10) -0.007(9) 0.017(11)
C59' 0.055(11) 0.106(10) 0.075(12) 0.031(9) -0.005(10) 0.043(10)
C60 0.034(4) 0.058(5) 0.051(4) 0.018(4) 0.016(3) 0.017(3)
C61 0.051(5) 0.095(7) 0.088(7) 0.052(6) 0.026(5) 0.027(5)
C62 0.046(5) 0.081(6) 0.053(5) 0.018(4) 0.023(4) 0.025(4)
C63 0.039(4) 0.056(5) 0.083(6) 0.016(5) 0.020(4) 0.007(4)
C64 0.040(4) 0.050(5) 0.048(5) -0.005(4) -0.005(3) 0.008(4)
C65 0.071(6) 0.077(6) 0.044(5) -0.007(4) 0.001(4) 0.040(5)
C66 0.066(6) 0.041(5) 0.070(6) 0.002(4) -0.007(5) -0.003(4)

loop_
_atom_type_symbol
_atom_type_description
_atom_type_scat_dispersion_real
_atom_type_scat_dispersion_imag
_atom_type_scat_source
C C 0.0033 0.0016 'International Tables Vol C Tables 4.2.6.8 and 6.1.1.4'
H H 0.0000 0.0000 'International Tables Vol C Tables 4.2.6.8 and 6.1.1.4'
N N 0.0061 0.0033 'International Tables Vol C Tables 4.2.6.8 and 6.1.1.4'
Si Si 0.0817 0.0704 'International Tables Vol C Tables 4.2.6.8 and 6.1.1.4'
P P 0.1023 0.0942 'International Tables Vol C Tables 4.2.6.8 and 6.1.1.4'
Cl Cl 0.1484 0.1585 'International Tables Vol C Tables 4.2.6.8 and 6.1.1.4'
Sn Sn -0.6537 1.4246 'International Tables Vol C Tables 4.2.6.8 and 6.1.1.4'

loop_
_geom_angle_atom_site_label_1
_geom_angle_atom_site_label_2
_geom_angle_atom_site_label_3
_geom_angle
N2 C2 N1 105.6(7)
N2 C2 Sn1 131.9(6)
N1 C2 Sn1 121.5(6)
C1 Sn1 C2 98.8(3)
C1 Sn1 Cl1 101.4(2)
C2 Sn1 Cl1 95.39(19)
C1 P1 C13 109.3(3)
C33 Si1 C31 108.3(5)
C33 Si1 C32 109.1(4)
C31 Si1 C32 106.2(4)
C33 Si1 C1 108.3(4)
C31 Si1 C1 116.4(3)
C32 Si1 C1 108.4(4)
C2 N1 C3 109.2(7)
C2 N1 C7 125.4(11)
C3 N1 C7 125.2(11)
C2 N1 C7' 106(3)
C3 N1 C7' 144(3)
N1 C7 C9 111.7(11)
N1 C7 C8 110.3(13)
C9 C7 C8 114.4(14)
N1 C7' C8' 113(3)
N1 C7' C9' 116(3)
C8' C7' C9' 114(3)
C2 N2 C4 110.9(7)
C2 N2 C10 121.9(6)
C4 N2 C10 127.1(7)
P1 C1 Si1 136.6(4)
P1 C1 Sn1 103.8(4)
Si1 C1 Sn1 117.1(3)
C4 C3 N1 106.7(7)
C4 C3 C5 127.2(11)
N1 C3 C5 126.1(11)
C3 C4 N2 107.6(8)
C3 C4 C6 127.4(10)
N2 C4 C6 125.0(10)
N2 C10 C12 110.7(8)
N2 C10 C11 110.9(7)
C12 C10 C11 113.3(8)
C18 C13 C14 118.7(6)
C18 C13 P1 119.3(5)
C14 C13 P1 121.9(5)
C15 C14 C13 117.9(7)
C15 C14 C19 118.0(7)
C13 C14 C19 124.1(6)
C14 C15 C16 123.1(7)
C17 C16 C15 117.2(6)
C17 C16 C23 122.4(8)
C15 C16 C23 120.4(8)
C16 C17 C18 123.4(7)
C17 C18 C13 118.6(6)
C17 C18 C27 117.2(6)
C13 C18 C27 124.1(6)
C21 C19 C22 105.8(7)
C21 C19 C20 110.3(7)
C22 C19 C20 107.6(7)
C21 C19 C14 112.0(6)
C22 C19 C14 110.8(7)
C20 C19 C14 110.2(6)
C25' C23 C24' 117(2)
C25 C23 C24' 134.8(17)
C25' C23 C16 114.3(19)
C25 C23 C16 111.2(11)
C24' C23 C16 109.2(13)
C25' C23 C24 83.0(19)
C25 C23 C24 106.0(13)
C16 C23 C24 106.2(9)
C25' C23 C26 123(2)
C25 C23 C26 108.6(13)
C24' C23 C26 72.5(18)
C16 C23 C26 112.8(10)
C24 C23 C26 111.8(14)
C25' C23 C26' 107.4(19)
C25 C23 C26' 86.1(16)
C24' C23 C26' 103.8(19)
C16 C23 C26' 103.2(12)
C24 C23 C26' 141.1(15)
C29 C27 C30 110.9(7)
C29 C27 C18 113.7(6)
C30 C27 C18 109.2(6)
C29 C27 C28 105.4(7)
C30 C27 C28 105.9(7)
C18 C27 C28 111.6(7)
C34 Sn2 C35 96.2(3)
C34 Sn2 Cl2 102.7(2)
C35 Sn2 Cl2 95.0(2)
C34 Sn2' C35 97.1(7)
C34 Sn2' Cl2' 98.3(6)
C35 Sn2' Cl2' 97.7(5)
C34 P2 C46 109.3(3)
C34 Si2 C64 115.8(3)
C34 Si2 C65 106.5(4)
C64 Si2 C65 108.9(4)
C34 Si2 C66 108.8(4)
C64 Si2 C66 108.2(4)
C65 Si2 C66 108.4(5)
C35 N3 C36 109.6(6)
C35 N3 C40 122.5(6)
C36 N3 C40 127.6(7)
C35 N4 C37 111.2(6)
C35 N4 C43 122.1(6)
C37 N4 C43 126.4(6)
P2 C34 Si2 137.4(4)
P2 C34 Sn2' 112.1(5)
Si2 C34 Sn2' 110.2(5)
P2 C34 Sn2 105.4(3)
Si2 C34 Sn2 115.8(4)
N4 C35 N3 105.0(6)
N4 C35 Sn2 122.4(5)
N3 C35 Sn2 130.9(5)
N4 C35 Sn2' 132.0(6)
N3 C35 Sn2' 120.7(6)
C37 C36 N3 107.5(6)
C37 C36 C38 128.3(9)
N3 C36 C38 124.1(9)
C36 C37 N4 106.7(7)
C36 C37 C39 128.3(8)
N4 C37 C39 125.0(8)
N3 C40 C41 111.2(7)
N3 C40 C42 112.9(7)
C41 C40 C42 111.9(8)
N4 C43 C45 111.5(7)
N4 C43 C44 112.1(7)
C45 C43 C44 114.7(7)
C47 C46 C51 118.9(6)
C47 C46 P2 119.5(5)
C51 C46 P2 121.6(5)
C48 C47 C46 117.5(6)
C48 C47 C52 117.3(6)
C46 C47 C52 125.2(6)
C49 C48 C47 123.8(7)
C50 C49 C48 117.4(6)
C50 C49 C56 121.8(7)
C48 C49 C56 120.8(7)
C49 C50 C51 122.3(7)
C50 C51 C46 119.2(7)
C50 C51 C60 117.2(7)
C46 C51 C60 123.6(6)
C54 C52 C55 105.8(8)
C54 C52 C53 108.3(7)
C55 C52 C53 107.0(8)
C54 C52 C47 112.6(7)
C55 C52 C47 111.0(6)
C53 C52 C47 111.8(6)
C57' C56 C59 132.6(15)
C57' C56 C57 50.1(15)
C59 C56 C57 108.1(10)
C57' C56 C59' 109.1(19)
C59 C56 C59' 49.1(14)
C57 C56 C59' 63.8(16)
C57' C56 C58 60.1(17)
C59 C56 C58 110.3(11)
C57 C56 C58 109.3(11)
C59' C56 C58 144.2(14)
C57' C56 C49 114.1(14)
C59 C56 C49 112.9(8)
C57 C56 C49 109.5(8)
C59' C56 C49 108.7(13)
C58 C56 C49 106.7(8)
C57' C56 C58' 112.4(19)
C59 C56 C58' 57.7(16)
C57 C56 C58' 144.4(13)
C59' C56 C58' 106.2(19)
C58 C56 C58' 57.4(14)
C49 C56 C58' 106.0(12)
C61 C60 C63 105.9(7)
C61 C60 C62 106.4(7)
C63 C60 C62 110.6(6)
C61 C60 C51 112.1(6)
C63 C60 C51 112.2(6)
C62 C60 C51 109.5(6)

loop_
_geom_bond_atom_site_label_1
_geom_bond_atom_site_label_2
_geom_bond_distance
C2 N2 1.336(9)
C2 N1 1.343(10)
C2 Sn1 2.289(7)
Sn1 C1 2.247(7)
Sn1 Cl1 2.431(3)
P1 C1 1.650(8)
P1 C13 1.864(7)
Si1 C33 1.863(9)
Si1 C31 1.869(9)
Si1 C32 1.870(8)
Si1 C1 1.880(8)
N1 C3 1.416(12)
N1 C7 1.491(14)
N1 C7' 1.49(2)
C7 C9 1.515(17)
C7 C8 1.515(17)
C7' C8' 1.51(3)
C7' C9' 1.51(2)
N2 C4 1.375(10)
N2 C10 1.482(10)
C3 C4 1.311(13)
C3 C5 1.528(14)
C4 C6 1.494(13)
C10 C12 1.522(12)
C10 C11 1.531(13)
C13 C18 1.419(9)
C13 C14 1.423(10)
C14 C15 1.393(10)
C14 C19 1.547(10)
C15 C16 1.393(11)
C16 C17 1.362(11)
C16 C23 1.551(10)
C17 C18 1.389(10)
C18 C27 1.558(10)
C19 C21 1.532(11)
C19 C22 1.540(11)
C19 C20 1.540(11)
C23 C25' 1.47(2)
C23 C25 1.518(17)
C23 C24' 1.52(2)
C23 C24 1.552(17)
C23 C26 1.553(18)
C23 C26' 1.62(2)
C27 C29 1.525(11)
C27 C30 1.531(11)
C27 C28 1.561(11)
Sn2 C34 2.248(8)
Sn2 C35 2.289(8)
Sn2 Cl2 2.501(4)
Sn2' C34 2.199(17)
Sn2' C35 2.307(18)
Sn2' Cl2' 2.485(15)
P2 C34 1.658(7)
P2 C46 1.871(6)
Si2 C34 1.868(7)
Si2 C64 1.868(8)
Si2 C65 1.873(9)
Si2 C66 1.888(9)
N3 C35 1.348(9)
N3 C36 1.409(10)
N3 C40 1.472(10)
N4 C35 1.347(8)
N4 C37 1.388(9)
N4 C43 1.482(9)
C36 C37 1.315(12)
C36 C38 1.513(12)
C37 C39 1.522(11)
C40 C41 1.522(12)
C40 C42 1.531(12)
C43 C45 1.496(12)
C43 C44 1.515(12)
C46 C47 1.427(10)
C46 C51 1.429(10)
C47 C48 1.393(9)
C47 C52 1.553(10)
C48 C49 1.389(10)
C49 C50 1.382(10)
C49 C56 1.549(10)
C50 C51 1.391(9)
C51 C60 1.552(10)
C52 C54 1.521(11)
C52 C55 1.525(11)
C52 C53 1.543(12)
C56 C57' 1.49(2)
C56 C59 1.507(15)
C56 C57 1.521(14)
C56 C59' 1.53(2)
C56 C58 1.535(16)
C56 C58' 1.55(2)
C60 C61 1.529(11)
C60 C63 1.539(11)
C60 C62 1.548(11)
